data_2018420
loop_
_publ_author_name
'Medvedev, Alexander G.'
'Mikhaylov, Alexey A.'
'Churakov, Andrei V.'
'Prikhodchenko, Petr V.'
'Lev, Ovadia'

_publ_section_title
;
 Ammonium and caesium carbonate peroxosolvates: supramolecular networks
 formed by hydrogen bonds
;
_journal_coeditor_code LG3077
_journal_issue 3
_journal_name_full 'Acta Crystallographica Section C'
_journal_page_first i20
_journal_page_last i24
_journal_paper_doi 10.1107/S0108270112006701
_journal_volume 68
_journal_year 2012
_chemical_formula_iupac '2N H4 + , C O3 2- , H2 O2'
_chemical_formula_moiety '2(H4 N +), C O3 2-, H2 O2'
_chemical_formula_sum 'C H10 N2 O5'
_chemical_formula_weight 130.11
_chemical_name_common
;
Diammonium carbonate peroxosolvate
;
_chemical_name_systematic
;
Diammonium carbonate hydrogen peroxide monosolvate
;
_space_group_IT_number 13
_symmetry_cell_setting monoclinic
_symmetry_space_group_name_Hall '-P 2yac'
_symmetry_space_group_name_H-M 'P 1 2/n 1'
_atom_sites_solution_hydrogens difmap
_atom_sites_solution_primary direct
_atom_sites_solution_secondary difmap
_audit_creation_method SHELXL97
_cell_angle_alpha 90.00
_cell_angle_beta 98.050(2)
_cell_angle_gamma 90.00
_cell_formula_units_Z 4
_cell_length_a 7.5657(9)
_cell_length_b 9.9027(12)
_cell_length_c 7.5819(9)
_cell_measurement_reflns_used 3976
_cell_measurement_temperature 150(2)
_cell_measurement_theta_max 30.981
_cell_measurement_theta_min 3.405
_cell_volume 562.45(12)
_computing_cell_refinement 'SAINT (Bruker, 2008)'
_computing_data_collection 'APEX2 (Bruker, 2008)'
_computing_data_reduction 'SAINT (Bruker, 2008)'
_computing_molecular_graphics 'OLEX2 (Dolomanov <i>et al.</i>, 2009)'
_computing_publication_material 'SHELXTL (Sheldrick, 2008)'
_computing_structure_refinement 'SHELXTL (Sheldrick, 2008)'
_computing_structure_solution 'SHELXTL (Sheldrick, 2008)'
_diffrn_ambient_temperature 150(2)
_diffrn_measured_fraction_theta_full 0.998
_diffrn_measured_fraction_theta_max 0.998
_diffrn_measurement_device_type 'Bruker APEXII CCD area-detector'
_diffrn_measurement_method \w
_diffrn_radiation_monochromator graphite
_diffrn_radiation_source 'fine-focus sealed tube'
_diffrn_radiation_type MoK\a
_diffrn_radiation_wavelength 0.71073
_diffrn_reflns_av_R_equivalents 0.0183
_diffrn_reflns_av_sigmaI/netI 0.0145
_diffrn_reflns_limit_h_max 9
_diffrn_reflns_limit_h_min -9
_diffrn_reflns_limit_k_max 13
_diffrn_reflns_limit_k_min -13
_diffrn_reflns_limit_l_max 10
_diffrn_reflns_limit_l_min -10
_diffrn_reflns_number 5575
_diffrn_reflns_theta_full 27.99
_diffrn_reflns_theta_max 27.99
_diffrn_reflns_theta_min 2.06
_diffrn_standards_decay_% 0
_diffrn_standards_interval_time 0
_diffrn_standards_number 0
_exptl_absorpt_coefficient_mu 0.156
_exptl_absorpt_correction_T_max 0.9695
_exptl_absorpt_correction_T_min 0.9402
_exptl_absorpt_correction_type multi-scan
_exptl_absorpt_process_details '(SADABS; Bruker, 2008)'
_exptl_crystal_colour colourless
_exptl_crystal_density_diffrn 1.537
_exptl_crystal_density_method 'not measured'
_exptl_crystal_description block
_exptl_crystal_F_000 280
_exptl_crystal_size_max 0.40
_exptl_crystal_size_mid 0.20
_exptl_crystal_size_min 0.20
_refine_diff_density_max 0.248
_refine_diff_density_min -0.277
_refine_ls_extinction_method none
_refine_ls_goodness_of_fit_ref 1.116
_refine_ls_hydrogen_treatment refall
_refine_ls_matrix_type full
_refine_ls_number_parameters 115
_refine_ls_number_reflns 1349
_refine_ls_number_restraints 0
_refine_ls_restrained_S_all 1.116
_refine_ls_R_factor_all 0.0304
_refine_ls_R_factor_gt 0.0288
_refine_ls_shift/su_max 0.001
_refine_ls_shift/su_mean 0.000
_refine_ls_structure_factor_coef Fsqd
_refine_ls_weighting_details 'calc w = 1/[\s^2^(Fo^2^)+(0.0376P)^2^+0.1270P] where P=(Fo^2^+2Fc^2^)/3'
_refine_ls_weighting_scheme calc
_refine_ls_wR_factor_gt 0.0724
_refine_ls_wR_factor_ref 0.0736
_reflns_number_gt 1256
_reflns_number_total 1349
_reflns_threshold_expression I>2\s(I)
_cod_data_source_file lg3077.cif
_cod_data_source_block I
_cod_original_sg_symbol_H-M 'P 2/n'
_cod_database_code 2018420
_cod_database_fobs_code 2018420

loop_
_symmetry_equiv_pos_as_xyz
'x, y, z'
'-x+1/2, y, -z+1/2'
'-x, -y, -z'
'x-1/2, -y, z-1/2'

loop_
_atom_site_type_symbol
_atom_site_label
_atom_site_fract_x
_atom_site_fract_y
_atom_site_fract_z
_atom_site_U_iso_or_equiv
_atom_site_adp_type
_atom_site_calc_flag
_atom_site_refinement_flags
_atom_site_occupancy
_atom_site_symmetry_multiplicity
C C1 0.2500 0.49722(12) 0.7500 0.0117(2) Uani d S 1 2
O O11 0.2500 0.62777(8) 0.7500 0.01472(19) Uani d S 1 2
O O12 0.23366(8) 0.43251(6) 0.60176(8) 0.01538(16) Uani d . 1 1
C C2 0.2500 0.99784(11) 0.2500 0.0115(2) Uani d S 1 2
O O21 0.2500 0.86692(8) 0.2500 0.01431(19) Uani d S 1 2
O O22 0.10173(8) 1.06223(6) 0.24039(8) 0.01540(16) Uani d . 1 1
N N1 0.01578(10) 0.77268(8) 0.49210(10) 0.01475(17) Uani d . 1 1
N N2 0.50642(10) 0.27396(8) 0.49087(10) 0.01502(17) Uani d . 1 1
O O1 0.21872(10) 0.05271(8) 0.83718(10) 0.0292(2) Uani d . 1 1
O O2 0.16038(9) 0.53849(8) 0.27668(10) 0.02511(19) Uani d . 1 1
H H1 0.115(2) 0.0185(15) 0.8065(19) 0.030(3) Uiso d . 1 1
H H2 0.1875(19) 0.5078(15) 0.381(2) 0.032(3) Uiso d . 1 1
H H11 -0.0656(19) 0.7167(13) 0.4437(18) 0.025(3) Uiso d . 1 1
H H12 0.0873(17) 0.7223(12) 0.5667(17) 0.020(3) Uiso d . 1 1
H H13 0.0754(19) 0.8060(14) 0.4141(19) 0.027(3) Uiso d . 1 1
H H14 -0.0360(17) 0.8350(13) 0.5530(17) 0.022(3) Uiso d . 1 1
H H21 0.5714(19) 0.3208(15) 0.4270(19) 0.028(3) Uiso d . 1 1
H H22 0.4527(17) 0.2106(13) 0.4213(17) 0.022(3) Uiso d . 1 1
H H23 0.4269(17) 0.3243(13) 0.5360(17) 0.020(3) Uiso d . 1 1
H H24 0.5757(18) 0.2322(12) 0.5795(18) 0.022(3) Uiso d . 1 1

loop_
_atom_site_aniso_label
_atom_site_aniso_U_11
_atom_site_aniso_U_22
_atom_site_aniso_U_33
_atom_site_aniso_U_12
_atom_site_aniso_U_13
_atom_site_aniso_U_23
C1 0.0081(5) 0.0141(5) 0.0131(5) 0.000 0.0022(4) 0.000
O11 0.0160(4) 0.0117(4) 0.0160(4) 0.000 0.0007(3) 0.000
O12 0.0174(3) 0.0160(3) 0.0128(3) 0.0000(2) 0.0023(2) -0.0025(2)
C2 0.0136(5) 0.0132(5) 0.0080(5) 0.000 0.0021(4) 0.000
O21 0.0157(4) 0.0107(4) 0.0166(4) 0.000 0.0025(3) 0.000
O22 0.0133(3) 0.0152(3) 0.0178(3) 0.0027(2) 0.0025(2) 0.0003(2)
N1 0.0145(4) 0.0146(4) 0.0153(3) 0.0008(3) 0.0026(3) 0.0001(3)
N2 0.0153(3) 0.0150(4) 0.0149(3) -0.0006(3) 0.0027(3) -0.0010(3)
O1 0.0194(4) 0.0462(5) 0.0233(4) -0.0100(3) 0.0073(3) -0.0120(3)
O2 0.0202(4) 0.0371(4) 0.0192(4) 0.0082(3) 0.0065(3) 0.0076(3)

loop_
_atom_type_symbol
_atom_type_description
_atom_type_scat_dispersion_real
_atom_type_scat_dispersion_imag
_atom_type_scat_source
C C 0.0033 0.0016 'International Tables Vol C Tables 4.2.6.8 and 6.1.1.4'
H H 0.0000 0.0000 'International Tables Vol C Tables 4.2.6.8 and 6.1.1.4'
N N 0.0061 0.0033 'International Tables Vol C Tables 4.2.6.8 and 6.1.1.4'
O O 0.0106 0.0060 'International Tables Vol C Tables 4.2.6.8 and 6.1.1.4'

loop_
_geom_angle_atom_site_label_1
_geom_angle_atom_site_label_2
_geom_angle_atom_site_label_3
_geom_angle_site_symmetry_1
_geom_angle_site_symmetry_3
_geom_angle
_geom_angle_publ_flag
O12 C1 O12 2_556 . 120.15(11) yes
O12 C1 O11 2_556 . 119.92(5) yes
O12 C1 O11 . . 119.92(5) yes
O22 C2 O22 . 2 120.42(10) yes
O22 C2 O21 . . 119.79(5) yes
O22 C2 O21 2 . 119.79(5) yes
H11 N1 H12 . . 104.2(11) no
H11 N1 H13 . . 111.3(13) no
H12 N1 H13 . . 109.0(12) no
H11 N1 H14 . . 108.8(12) no
H12 N1 H14 . . 109.5(12) no
H13 N1 H14 . . 113.7(12) no
H21 N2 H22 . . 107.2(12) no
H21 N2 H23 . . 112.4(11) no
H22 N2 H23 . . 110.5(12) no
H21 N2 H24 . . 110.3(12) no
H22 N2 H24 . . 107.1(11) no
H23 N2 H24 . . 109.1(12) no
O1 O1 H1 2_556 . 98.9(9) yes
O2 O2 H2 2 . 98.3(10) yes

loop_
_geom_bond_atom_site_label_1
_geom_bond_atom_site_label_2
_geom_bond_site_symmetry_2
_geom_bond_distance
_geom_bond_publ_flag
C1 O12 . 1.2846(8) yes
C1 O11 . 1.2928(14) yes
C2 O22 . 1.2835(8) yes
C2 O21 . 1.2965(14) yes
N1 H11 . 0.871(14) no
N1 H12 . 0.881(13) no
N1 H13 . 0.859(15) no
N1 H14 . 0.893(13) no
N2 H21 . 0.871(15) no
N2 H22 . 0.881(13) no
N2 H23 . 0.886(13) no
N2 H24 . 0.893(14) no
O1 O1 2_556 1.4652(14) yes
O1 H1 . 0.855(15) yes
O2 O2 2 1.4685(13) yes
O2 H2 . 0.843(15) yes

loop_
_geom_hbond_atom_site_label_D
_geom_hbond_atom_site_label_H
_geom_hbond_atom_site_label_A
_geom_hbond_site_symmetry_A
_geom_hbond_distance_DH
_geom_hbond_distance_HA
_geom_hbond_distance_DA
_geom_hbond_angle_DHA
O1 H1 O22 3_566 0.855(15) 1.816(15) 2.6683(10) 175.0(14)
O2 H2 O12 . 0.843(15) 1.823(16) 2.6648(10) 175.9(15)
N1 H11 O12 3_566 0.871(14) 1.948(14) 2.7965(10) 164.4(12)
N1 H12 O11 . 0.881(13) 1.961(13) 2.8376(9) 173.7(11)
N1 H13 O21 . 0.859(15) 2.029(15) 2.8795(8) 170.7(13)
N1 H14 O22 3_576 0.893(13) 1.989(13) 2.8429(10) 159.5(12)
N2 H21 O11 3_666 0.871(15) 2.096(15) 2.9361(9) 161.8(13)
N2 H22 O22 2_545 0.881(13) 1.921(13) 2.7817(10) 165.0(12)
N2 H23 O12 . 0.886(13) 1.934(14) 2.8136(10) 171.9(12)
N2 H24 O21 3_666 0.893(14) 1.974(14) 2.8615(9) 172.0(12)

loop_
_geom_torsion_atom_site_label_1
_geom_torsion_atom_site_label_2
_geom_torsion_atom_site_label_3
_geom_torsion_atom_site_label_4
_geom_torsion_site_symmetry_3
_geom_torsion_site_symmetry_4
_geom_torsion
_geom_torsion_publ_flag
H1 O1 O1 H1 2_556 2_556 -133(2) yes
H2 O2 O2 H2 2 2 137(2) yes
